data_8107124
loop_
_publ_author_name
'Feng, Xun'
'Li, Rong Fang'
'Wang, Yang'
'Tian, Pan Hao'

_publ_section_title
;
 Crystal structure of
 poly-[triaqua-(\m3-3,4,5,6-tetrafluoro-1,2-phthalato-\k4
 O:O&#x2032;:O&#x2032;&#x2032;,O&#x2032;&#x2032;&#x2032;)
 (2,3,4,5-tetrafluoro-benzoato-\k2 O,O&#x2032;) praseodymium(III)],
 C15H7F8O9Pr
;
_journal_issue 4
_journal_name_full 'Zeitschrift f\"ur Kristallographie - New Crystal Structures'
_journal_page_first 1139
_journal_page_last 1141
_journal_paper_doi 10.1515/ncrs-2016-0092
_journal_volume 231
_journal_year 2016
_chemical_formula_sum 'C15 H7 F8 O9 Pr'
_chemical_formula_weight 624.120
_space_group_crystal_system monoclinic
_space_group_IT_number 14
_space_group_name_Hall '-P 2yn'
_space_group_name_H-M_alt 'P 1 21/n 1'
_atom_sites_solution_hydrogens geom
_atom_sites_solution_primary direct
_atom_sites_solution_secondary difmap
_cell_angle_alpha 90.000
_cell_angle_beta 93.292(1)
_cell_angle_gamma 90.000
_cell_formula_units_Z 4
_cell_length_a 6.2167(3)
_cell_length_b 9.7769(5)
_cell_length_c 29.6562(15)
_cell_measurement_reflns_used 6432
_cell_measurement_temperature 293(2)
_cell_measurement_theta_max 27.72
_cell_measurement_theta_min 2.50
_cell_volume 1799.53(16)
_computing_cell_refinement 'Bruker SMART'
_computing_data_collection 'Bruker SMART'
_computing_data_reduction 'Bruker SAINT'
_computing_molecular_graphics 'Bruker SHELXTL'
_computing_publication_material 'Bruker SHELXTL'
_computing_structure_refinement 'Bruker SHELXTL'
_computing_structure_solution 'Bruker SHELXTL'
_diffrn_ambient_temperature 293(2)
_diffrn_measurement_device_type 'CCD area detector'
_diffrn_measurement_method 'phi and omega scans'
_diffrn_radiation_monochromator graphite
_diffrn_radiation_source 'fine-focus sealed tube'
_diffrn_radiation_type MoK\a
_diffrn_radiation_wavelength 0.71073
_diffrn_reflns_av_R_equivalents 0.0266
_diffrn_reflns_av_sigmaI/netI 0.0297
_diffrn_reflns_limit_h_max 7
_diffrn_reflns_limit_h_min -7
_diffrn_reflns_limit_k_max 11
_diffrn_reflns_limit_k_min -11
_diffrn_reflns_limit_l_max 29
_diffrn_reflns_limit_l_min -35
_diffrn_reflns_number 8978
_diffrn_reflns_theta_max 25.00
_diffrn_reflns_theta_min 2.19
_exptl_absorpt_coefficient_mu 2.841
_exptl_absorpt_correction_T_max 0.6438
_exptl_absorpt_correction_T_min 0.5254
_exptl_absorpt_correction_type multi-scan
_exptl_absorpt_process_details SADABS
_exptl_crystal_colour yellow
_exptl_crystal_density_diffrn 2.304
_exptl_crystal_density_method 'not measured'
_exptl_crystal_description rodlike
_exptl_crystal_F_000 1200
_exptl_crystal_size_max 0.26
_exptl_crystal_size_mid 0.21
_exptl_crystal_size_min 0.17
_exptl_transmission_factor_max 0.494
_exptl_transmission_factor_min 0.473
_refine_ls_extinction_method none
_refine_ls_goodness_of_fit_ref 1.072
_refine_ls_hydrogen_treatment mixed
_refine_ls_matrix_type full
_refine_ls_number_parameters 313
_refine_ls_number_reflns 3170
_refine_ls_number_restraints 3
_refine_ls_restrained_S_all 1.072
_refine_ls_R_factor_all 0.0336
_refine_ls_R_factor_gt 0.0317
_refine_ls_shift/su_max 0.001
_refine_ls_shift/su_mean 0.000
_refine_ls_structure_factor_coef Fsqd
_refine_ls_weighting_details 'calc w=1/[\s^2^(Fo^2^)+(0.0144P)^2^+11.3094P] where P=(Fo^2^+2Fc^2^)/3'
_refine_ls_weighting_scheme calc
_refine_ls_wR_factor_gt 0.0721
_refine_ls_wR_factor_ref 0.0729
_reflns_number_gt 2993
_reflns_number_total 3170
_reflns_threshold_expression >2sigma(I)
_cod_data_source_file suppl_ncrs-2016-0092_suppl.cif
_cod_data_source_block pr
_cod_depositor_comments
;
The following automatic conversions were performed:

data item '_exptl_absorpt_correction_type' value 'Multi-scan' was
changed to 'multi-scan' in accordance with the built-in table derived
from the CIF Core dictionary named 'cif_core.dic' version 2.4.5 last
updated on 2014-11-21.

Automatic conversion script
Id: cif_fix_values 8738 2021-04-28 16:35:53Z antanas 
;
_cod_original_cell_volume 1799.5(2)
_cod_original_sg_symbol_Hall -P_2yn
_cod_database_code 8107124

loop_
_symmetry_equiv_pos_site_id
_symmetry_equiv_pos_as_xyz
1 'x, y, z'
2 '0.500-x, 0.500+y, 0.500-z'
3 '-x, -y, -z'
4 '0.500+x, 0.500-y, 0.500+z'

loop_
_atom_site_aniso_label
_atom_site_aniso_U_11
_atom_site_aniso_U_22
_atom_site_aniso_U_33
_atom_site_aniso_U_12
_atom_site_aniso_U_13
_atom_site_aniso_U_23
Pr1 0.01653(14) 0.01745(15) 0.01898(15) -0.00078(10) 0.00305(9) -0.00044(10)
F1 0.014(3) 0.052(4) 0.024(3) -0.002(3) 0.006(2) -0.006(3)
F2 0.036(2) 0.063(3) 0.066(3) -0.0052(18) -0.0153(18) -0.016(2)
F3 0.083(3) 0.068(3) 0.034(2) 0.010(2) -0.021(2) -0.0183(19)
F4 0.087(3) 0.059(3) 0.0305(19) 0.001(2) 0.0171(19) 0.0012(17)
F1' 0.048(5) 0.075(6) 0.059(5) -0.009(4) 0.012(4) -0.005(4)
F5 0.0245(16) 0.0385(19) 0.0430(19) 0.0082(14) -0.0075(14) 0.0006(15)
F6 0.064(2) 0.054(2) 0.0268(17) 0.0110(19) -0.0192(16) -0.0026(16)
F7 0.070(3) 0.055(2) 0.0201(16) 0.0102(19) 0.0094(16) -0.0104(15)
F8 0.0346(18) 0.041(2) 0.0407(19) 0.0108(15) 0.0122(14) -0.0061(15)
O1 0.0184(19) 0.086(4) 0.031(2) 0.001(2) -0.0005(16) -0.008(2)
O2 0.0251(18) 0.040(2) 0.0271(19) -0.0029(17) 0.0061(15) -0.0062(16)
O3 0.0293(19) 0.0175(18) 0.0302(19) -0.0014(15) 0.0051(15) -0.0032(14)
O4 0.0250(18) 0.0231(18) 0.0300(19) 0.0009(15) 0.0101(15) 0.0049(15)
O5 0.0291(19) 0.0227(19) 0.0283(19) 0.0004(16) -0.0048(15) -0.0057(15)
O6 0.033(2) 0.023(2) 0.038(2) 0.0024(17) -0.0050(16) 0.0001(16)
O1W 0.052(3) 0.026(2) 0.048(3) 0.0131(19) 0.021(2) -0.0041(19)
O2W 0.034(2) 0.025(2) 0.047(2) -0.0059(17) 0.0166(18) -0.0023(17)
O3W 0.0226(19) 0.031(2) 0.050(2) -0.0003(16) 0.0120(17) 0.0042(18)
C1 0.027(3) 0.026(3) 0.023(3) -0.001(2) 0.003(2) 0.001(2)
C2 0.027(3) 0.026(3) 0.023(3) 0.004(2) 0.000(2) -0.001(2)
C3 0.029(3) 0.030(3) 0.033(3) 0.002(2) -0.002(2) 0.000(2)
C4 0.030(3) 0.036(3) 0.041(3) 0.002(3) -0.010(3) -0.006(3)
C5 0.057(4) 0.028(3) 0.030(3) 0.008(3) -0.013(3) -0.008(2)
C6 0.058(4) 0.033(3) 0.023(3) 0.011(3) 0.008(3) 0.001(2)
C7 0.030(3) 0.031(3) 0.033(3) 0.002(2) 0.003(2) -0.001(2)
C8 0.012(2) 0.023(3) 0.024(2) -0.0031(19) 0.0009(18) -0.001(2)
C9 0.019(2) 0.016(2) 0.023(2) -0.0040(19) 0.0011(19) 0.0014(19)
C10 0.024(3) 0.023(3) 0.031(3) -0.003(2) -0.003(2) 0.001(2)
C11 0.043(3) 0.029(3) 0.021(3) -0.004(2) -0.008(2) 0.001(2)
C12 0.049(3) 0.026(3) 0.022(3) -0.002(3) 0.008(2) -0.005(2)
C13 0.026(3) 0.025(3) 0.025(3) 0.001(2) 0.006(2) -0.006(2)
C14 0.021(2) 0.014(2) 0.024(2) -0.0023(19) 0.0034(19) -0.0002(19)
C15 0.016(2) 0.021(3) 0.025(2) 0.000(2) 0.0042(19) 0.004(2)

loop_
_atom_site_label
_atom_site_type_symbol
_atom_site_fract_x
_atom_site_fract_y
_atom_site_fract_z
_atom_site_occupancy
_atom_site_symmetry_multiplicity
_atom_site_Wyckoff_symbol
_atom_site_calc_flag
_atom_site_thermal_displace_type
_atom_site_U_iso_or_equiv
Pr1 Pr 0.4537(0) 0.9479(0) 0.7049(0) 1.000 4 e d Uani 0.01757(10)
F1 F -0.2035(8) 0.7821(7) 0.5999(2) 0.500 4 e d Uani 0.0299(14)
F2 F -0.3660(6) 0.7145(4) 0.5200(1) 1.000 4 e d Uani 0.0558(10)
F3 F -0.1458(7) 0.7637(4) 0.4456(1) 1.000 4 e d Uani 0.0623(12)
F4 F 0.2514(7) 0.8769(4) 0.4541(1) 1.000 4 e d Uani 0.0580(11)
F1' F 0.4085(13) 0.9558(9) 0.5330(3) 0.500 4 e d Uani 0.060(2)
F5 F 0.1223(5) 0.6126(3) 0.6305(1) 1.000 4 e d Uani 0.0357(8)
F6 F 0.2551(6) 0.5328(4) 0.5495(1) 1.000 4 e d Uani 0.0493(9)
F7 F 0.6501(6) 0.4138(4) 0.5442(1) 1.000 4 e d Uani 0.0483(9)
F8 F 0.8993(5) 0.3658(3) 0.6193(1) 1.000 4 e d Uani 0.0385(8)
O1 O 0.4201(6) 0.9110(5) 0.6221(1) 1.000 4 e d Uani 0.0453(11)
O2 O 0.1047(6) 0.9298(4) 0.6506(1) 1.000 4 e d Uani 0.0306(8)
O3 O 0.3286(6) 0.7102(3) 0.7164(1) 1.000 4 e d Uani 0.0255(8)
O4 O 0.3168(5) 0.4931(4) 0.7392(1) 1.000 4 e d Uani 0.0257(8)
O5 O 0.8235(6) 0.5589(4) 0.7317(1) 1.000 4 e d Uani 0.0269(8)
O6 O 0.8861(6) 0.3432(4) 0.7152(1) 1.000 4 e d Uani 0.0316(8)
O1W O 0.3227(7) 1.1922(4) 0.6929(2) 1.000 4 e d Uani 0.0414(10)
H12 H 0.410(4) 1.137(5) 0.683(2) 1.000 4 e d Uiso 0.05000
H11 H 0.300(12) 1.227(7) 0.7176(13) 1.000 4 e d Uiso 0.06200
O2W O 0.7370(6) 1.0976(4) 0.6712(1) 1.000 4 e d Uani 0.0349(9)
H21 H 0.8440 1.0497 0.6653 1.000 4 e d Uiso 0.05200
H22 H 0.7820 1.1695 0.6841 1.000 4 e d Uiso 0.05200
O3W O 0.7754(6) 0.8084(4) 0.6952(1) 1.000 4 e d Uani 0.0341(9)
H31 H 0.8880 0.8548 0.6930 1.000 4 e d Uiso 0.05100
H32 H 0.7352 0.7816 0.6691 1.000 4 e d Uiso 0.05100
C1 C 0.2189(8) 0.9069(5) 0.6172(2) 1.000 4 e d Uani 0.0252(11)
C2 C 0.1175(8) 0.8716(5) 0.5719(2) 1.000 4 e d Uani 0.0256(11)
C3 C -0.0867(9) 0.8123(6) 0.5666(2) 1.000 4 e d Uani 0.0306(12)
H3 H -0.1666 0.7984 0.5918 0.500 4 e calc Uiso 0.03700
C4 C -0.1702(9) 0.7745(6) 0.5246(2) 1.000 4 e d Uani 0.0361(14)
C5 C -0.0583(11) 0.7958(6) 0.4867(2) 1.000 4 e d Uani 0.0391(14)
C6 C 0.1443(10) 0.8539(6) 0.4914(2) 1.000 4 e d Uani 0.0376(14)
C7 C 0.2305(9) 0.8917(6) 0.5332(2) 1.000 4 e d Uani 0.0314(12)
H7 H 0.3666 0.9314 0.5358 0.500 4 e calc Uiso 0.03800
C8 C 0.3589(7) 0.5856(5) 0.7117(2) 1.000 4 e d Uani 0.0197(10)
C9 C 0.4468(7) 0.5366(5) 0.6674(2) 1.000 4 e d Uani 0.0194(10)
C10 C 0.3190(8) 0.5552(5) 0.6284(2) 1.000 4 e d Uani 0.0263(11)
C11 C 0.3817(9) 0.5127(6) 0.5866(2) 1.000 4 e d Uani 0.0315(12)
C12 C 0.5813(10) 0.4500(6) 0.5843(2) 1.000 4 e d Uani 0.0322(12)
C13 C 0.7076(8) 0.4274(5) 0.6232(2) 1.000 4 e d Uani 0.0253(11)
C14 C 0.6465(7) 0.4718(5) 0.6651(2) 1.000 4 e d Uani 0.0199(10)
C15 C 0.7963(7) 0.4548(5) 0.7066(2) 1.000 4 e d Uani 0.0206(10)

loop_
_atom_type_symbol
_atom_type_radius_bond
Pr 1.200
F 1.200
O 1.200
H 1.200
C 1.200

loop_
_geom_angle_atom_site_label_1
_geom_angle_atom_site_label_2
_geom_angle_atom_site_label_3
_geom_angle_site_symmetry_1
_geom_angle_site_symmetry_2
_geom_angle_site_symmetry_3
_geom_angle
_geom_angle_publ_flag
O3W Pr1 O4 . . 2_556 140.34(12) no
O3W Pr1 O1 . . . 79.98(13) no
O4 Pr1 O1 2_556 . . 132.04(12) no
O3W Pr1 O3 . . . 76.06(12) no
O4 Pr1 O3 2_556 . . 81.02(11) no
O1 Pr1 O3 . . . 89.45(14) no
O3W Pr1 O5 . . 2_656 84.82(13) no
O4 Pr1 O5 2_556 . 2_656 77.72(12) no
O1 Pr1 O5 . . 2_656 144.58(13) no
O3 Pr1 O5 . . 2_656 117.66(11) no
O3W Pr1 O1W . . . 139.80(13) no
O4 Pr1 O1W 2_556 . . 72.56(13) no
O1 Pr1 O1W . . . 89.48(15) no
O3 Pr1 O1W . . . 143.04(13) no
O5 Pr1 O1W 2_656 . . 81.80(13) no
O3W Pr1 O2W . . . 71.68(12) no
O4 Pr1 O2W 2_556 . . 132.52(12) no
O1 Pr1 O2W . . . 73.50(14) no
O3 Pr1 O2W . . . 145.55(12) no
O5 Pr1 O2W 2_656 . . 71.38(12) no
O1W Pr1 O2W . . . 68.13(13) no
O3W Pr1 O2 . . . 122.72(13) no
O4 Pr1 O2 2_556 . . 81.57(11) no
O1 Pr1 O2 . . . 50.56(11) no
O3 Pr1 O2 . . . 76.54(12) no
O5 Pr1 O2 2_656 . . 152.23(11) no
O1W Pr1 O2 . . . 74.43(14) no
O2W Pr1 O2 . . . 111.40(12) no
O3W Pr1 O6 . . 2_656 68.41(12) no
O4 Pr1 O6 2_556 . 2_656 73.18(12) no
O1 Pr1 O6 . . 2_656 144.57(14) no
O3 Pr1 O6 . . 2_656 68.22(11) no
O5 Pr1 O6 2_656 . 2_656 49.62(11) no
O1W Pr1 O6 . . 2_656 125.02(13) no
O2W Pr1 O6 . . 2_656 109.41(12) no
O2 Pr1 O6 . . 2_656 139.08(11) no
O3W Pr1 C1 . . . 100.84(14) no
O4 Pr1 C1 2_556 . . 107.23(13) no
O1 Pr1 C1 . . . 24.95(13) no
O3 Pr1 C1 . . . 81.37(13) no
O5 Pr1 C1 2_656 . . 160.97(13) no
O1W Pr1 C1 . . . 82.29(15) no
O2W Pr1 C1 . . . 92.98(14) no
O2 Pr1 C1 . . . 25.66(12) no
O6 Pr1 C1 2_656 . . 149.28(13) no
O3W Pr1 C15 . . 2_656 74.18(13) no
O4 Pr1 C15 2_556 . 2_656 75.18(12) no
O1 Pr1 C15 . . 2_656 152.62(12) no
O3 Pr1 C15 . . 2_656 92.95(12) no
O5 Pr1 C15 2_656 . 2_656 24.93(12) no
O1W Pr1 C15 . . 2_656 104.41(14) no
O2W Pr1 C15 . . 2_656 89.70(13) no
O2 Pr1 C15 . . 2_656 155.76(12) no
O6 Pr1 C15 2_656 . 2_656 24.75(12) no
C1 Pr1 C15 . . 2_656 173.30(14) no
C1 O1 Pr1 . . . 98.5(3) no
C1 O2 Pr1 . . . 90.6(3) no
C8 O3 Pr1 . . . 148.5(3) no
C8 O4 Pr1 . . 2_546 137.8(3) no
C15 O5 Pr1 . . 2_646 98.1(3) no
C15 O6 Pr1 . . 2_646 89.2(3) no
Pr1 O1W H12 . . . 40.(4) no
Pr1 O1W H11 . . . 110.(5) no
H12 O1W H11 . . . 137.(7) no
Pr1 O2W H21 . . . 109.60 no
Pr1 O2W H22 . . . 121.60 no
H21 O2W H22 . . . 108.40 no
Pr1 O3W H31 . . . 113.50 no
Pr1 O3W H32 . . . 94.60 no
H31 O3W H32 . . . 107.50 no
O1 C1 O2 . . . 120.2(5) no
O1 C1 C2 . . . 118.7(5) no
O2 C1 C2 . . . 121.1(5) no
O1 C1 Pr1 . . . 56.6(3) no
O2 C1 Pr1 . . . 63.7(3) no
C2 C1 Pr1 . . . 173.0(4) no
C7 C2 C3 . . . 117.8(5) no
C7 C2 C1 . . . 120.1(5) no
C3 C2 C1 . . . 122.0(5) no
F1 C3 C4 . . . 115.5(5) no
F1 C3 C2 . . . 123.9(5) no
C4 C3 C2 . . . 120.5(5) no
F1 C3 H3 . . . 5.40 no
C4 C3 H3 . . . 119.80 no
C2 C3 H3 . . . 119.80 no
F2 C4 C3 . . . 120.0(6) no
F2 C4 C5 . . . 118.7(5) no
C3 C4 C5 . . . 121.3(5) no
F3 C5 C4 . . . 120.7(6) no
F3 C5 C6 . . . 120.5(6) no
C4 C5 C6 . . . 118.8(5) no
F4 C6 C7 . . . 120.9(6) no
F4 C6 C5 . . . 118.5(5) no
C7 C6 C5 . . . 120.6(5) no
F1' C7 C6 . . . 114.9(6) no
F1' C7 C2 . . . 123.7(6) no
C6 C7 C2 . . . 121.0(5) no
F1' C7 H7 . . . 6.90 no
C6 C7 H7 . . . 119.50 no
C2 C7 H7 . . . 119.50 no
O3 C8 O4 . . . 126.5(5) no
O3 C8 C9 . . . 118.0(4) no
O4 C8 C9 . . . 115.5(4) no
C10 C9 C14 . . . 119.3(4) no
C10 C9 C8 . . . 117.6(4) no
C14 C9 C8 . . . 123.1(4) no
F5 C10 C9 . . . 119.7(5) no
F5 C10 C11 . . . 118.0(4) no
C9 C10 C11 . . . 122.3(5) no
F6 C11 C10 . . . 120.9(5) no
F6 C11 C12 . . . 120.7(5) no
C10 C11 C12 . . . 118.4(5) no
F7 C12 C13 . . . 120.6(5) no
F7 C12 C11 . . . 119.6(5) no
C13 C12 C11 . . . 119.8(5) no
F8 C13 C12 . . . 117.8(4) no
F8 C13 C14 . . . 120.3(4) no
C12 C13 C14 . . . 121.9(5) no
C13 C14 C9 . . . 118.3(4) no
C13 C14 C15 . . . 120.5(4) no
C9 C14 C15 . . . 121.2(4) no
O6 C15 O5 . . . 122.7(4) no
O6 C15 C14 . . . 120.8(4) no
O5 C15 C14 . . . 116.5(4) no
O6 C15 Pr1 . . 2_646 66.1(3) no
O5 C15 Pr1 . . 2_646 56.9(2) no
C14 C15 Pr1 . . 2_646 171.5(3) no

loop_
_geom_bond_atom_site_label_1
_geom_bond_atom_site_label_2
_geom_bond_site_symmetry_1
_geom_bond_site_symmetry_2
_geom_bond_distance
_geom_bond_publ_flag
Pr1 O3W . . 2.451(4) no
Pr1 O4 . 2_556 2.470(3) no
Pr1 O1 . . 2.476(4) no
Pr1 O3 . . 2.481(3) no
Pr1 O5 . 2_656 2.518(3) no
Pr1 O1W . . 2.542(4) no
Pr1 O2W . . 2.538(4) no
Pr1 O2 . . 2.632(4) no
Pr1 O6 . 2_656 2.719(4) no
Pr1 C1 . . 2.935(5) no
Pr1 C15 . 2_656 2.974(5) no
F1 C3 . . 1.292(8) no
F2 C4 . . 1.351(7) no
F3 C5 . . 1.343(6) no
F4 C6 . . 1.345(7) no
F1' C7 . . 1.273(10) no
F5 C10 . . 1.350(6) no
F6 C11 . . 1.332(6) no
F7 C12 . . 1.333(6) no
F8 C13 . . 1.346(6) no
O1 C1 . . 1.251(6) no
O2 C1 . . 1.271(6) no
O3 C8 . . 1.241(6) no
O4 C8 . . 1.256(6) no
O4 Pr1 . 2_546 2.470(3) no
O5 C15 . . 1.267(6) no
O5 Pr1 . 2_646 2.518(3) no
O6 C15 . . 1.245(6) no
O6 Pr1 . 2_646 2.719(4) no
O1W H12 . . 0.830(19) no
O1W H11 . . 0.83(2) no
O2W H21 . . 0.8400 no
O2W H22 . . 0.8401 no
O3W H31 . . 0.8400 no
O3W H32 . . 0.8401 no
C1 C2 . . 1.493(7) no
C2 C7 . . 1.392(8) no
C2 C3 . . 1.396(8) no
C3 C4 . . 1.372(8) no
C3 H3 . . 0.9300 no
C4 C5 . . 1.372(9) no
C5 C6 . . 1.381(9) no
C6 C7 . . 1.373(8) no
C7 H7 . . 0.9300 no
C8 C9 . . 1.527(7) no
C9 C10 . . 1.378(7) no
C9 C14 . . 1.399(7) no
C10 C11 . . 1.382(8) no
C11 C12 . . 1.390(8) no
C12 C13 . . 1.375(7) no
C13 C14 . . 1.390(7) no
C14 C15 . . 1.509(7) no
C15 Pr1 . 2_646 2.974(5) no
